data_4518917
loop_
_publ_author_name
'Huseman, Eric D.'
'Byl, Jo Ann W.'
'Chapp, Scott M.'
'Schley, Nathan D.'
'Osheroff, Neil'
'Townsend, Steven D.'

_publ_section_title
;
 Synthesis and Cytotoxic Evaluation of Arimetamycin A and Its Daunorubicin
 and Doxorubicin Hybrids
;
_journal_name_full 'ACS Central Science'
_journal_paper_doi 10.1021/acscentsci.1c00040
_journal_year 2021
_chemical_absolute_configuration rmad
_chemical_formula_moiety 'C42 H66 N4 O13 Si2'
_chemical_formula_sum 'C42 H66 N4 O13 Si2'
_chemical_formula_weight 891.16
_chemical_name_systematic
'4-nitrobenzyl ((2S,3S,4S,6R)-6-((tert-butyldimethylsilyl)oxy)-3-(((2S,4S,5R,6S)-4-((tert-butyldimethylsilyl)oxy)-4,6-dimethyl-5-((((4-nitrobenzyl)oxy)carbonyl)amino)tetrahydro-2H-pyran-2-yl)oxy)-2,4-dimethyltetrahydro-2H-pyran-4-yl)carbamate'
_space_group_crystal_system monoclinic
_space_group_IT_number 4
_space_group_name_Hall 'P 2yb'
_space_group_name_H-M_alt 'P 1 21 1'
_atom_sites_solution_hydrogens geom
_atom_sites_solution_primary dual
_audit_creation_date 2020-06-11
_audit_creation_method
;
Olex2 1.2
(compiled 2018.05.29 svn.r3508 for OlexSys, GUI svn.r5506)
;
_audit_update_record
;
2020-11-07 deposited with the CCDC.	2020-11-15 downloaded from the CCDC.
;
_cell_angle_alpha 90
_cell_angle_beta 94.4773(13)
_cell_angle_gamma 90
_cell_formula_units_Z 2
_cell_length_a 8.02112(11)
_cell_length_b 11.95004(14)
_cell_length_c 24.8127(4)
_cell_measurement_reflns_used 13329
_cell_measurement_temperature 100.00(10)
_cell_measurement_theta_max 73.2030
_cell_measurement_theta_min 3.5540
_cell_volume 2371.11(6)
_computing_cell_refinement 'CrysAlisPro 1.171.40.69a (Rigaku OD, 2020)'
_computing_data_collection 'CrysAlisPro 1.171.40.69a (Rigaku OD, 2020)'
_computing_data_reduction 'CrysAlisPro 1.171.40.69a (Rigaku OD, 2020)'
_computing_molecular_graphics 'Olex2 (Dolomanov et al., 2009)'
_computing_publication_material 'Olex2 (Dolomanov et al., 2009)'
_computing_structure_refinement 'ShelXL (Sheldrick, 2015)'
_computing_structure_solution 'ShelXT (Sheldrick, 2015)'
_diffrn_ambient_environment N~2~
_diffrn_ambient_temperature 100.00(10)
_diffrn_detector 'CCD plate'
_diffrn_detector_area_resol_mean 8.1506
_diffrn_detector_type EosS2
_diffrn_measured_fraction_theta_full 1.000
_diffrn_measured_fraction_theta_max 0.994
_diffrn_measurement_details
;
List of Runs (angles in degrees, time in seconds):

  # Type    Start    End  Width  t~exp~   \w     \q     \k     \f   Frames
#--------------------------------------------------------------------------
  1  \w   -104.00 -20.00   1.00    2.00    --  -37.09 -57.00  30.00   84
  2  \w    -90.00  -2.00   1.00    2.00    --  -37.09 125.00-150.00   88
  3  \w   -104.00 -20.00   1.00    2.00    --  -37.09 -57.00  90.00   84
  4  \w   -104.00 -20.00   1.00    2.00    --  -37.09 -57.00 -60.00   84
  5  \w     23.00  90.00   1.00    2.00    --   37.09-125.00-120.00   67
  6  \w     18.00 106.00   1.00    2.00    --   37.09  38.00 -90.00   88
  7  \w     42.00 109.00   1.00    7.00    --  111.00 -94.00 150.00   67
  8  \w     94.00 178.00   1.00    7.00    --  111.00  45.00 -30.00   84
  9  \w     93.00 178.00   1.00    7.00    --  111.00  61.00 -60.00   85
 10  \w     44.00 129.00   1.00    7.00    --  111.00 -61.00  60.00   85
 11  \w     43.00 128.00   1.00    7.00    --  111.00 -45.00 150.00   85
 12  \w     93.00 178.00   1.00    7.00    --  111.00  61.00-150.00   85
 13  \w    100.00 178.00   1.00    7.00    --  111.00 111.00 150.00   78
 14  \w     43.00 138.00   1.00    7.00    --  111.00 -77.00-180.00   95
 15  \w    100.00 178.00   1.00    7.00    --  111.00 111.00-180.00   78
 16  \w     43.00 128.00   1.00    7.00    --  111.00 -45.00  30.00   85
 17  \w   -105.00 -10.00   1.00    2.00    --  -37.09 -77.00-120.00   95
 18  \w    -54.00  30.00   1.00    2.00    --  -37.09  57.00-180.00   84
 19  \w   -105.00 -10.00   1.00    2.00    --  -37.09 -77.00-180.00   95
 20  \w    -30.00  54.00   1.00    2.00    --   37.09 -57.00 -30.00   84
 21  \w     -8.00  72.00   1.00    2.00    --   37.09 -91.00  94.00   80
 22  \w     73.00 178.00   1.00    7.00    --  111.00  15.00  60.00  105
 23  \w     90.00 178.00   1.00    7.00    --  111.00  30.00 120.00   88
 24  \w     90.00 176.00   1.00    7.00    --  111.00  30.00-180.00   86
 25  \w     41.00 116.00   1.00    7.00    --  111.00-111.00   0.00   75
 26  \w     90.00 178.00   1.00    7.00    --  111.00  30.00 -90.00   88
;
_diffrn_measurement_device 'four-circle diffractometer'
_diffrn_measurement_device_type 'SuperNova, Dual, Cu at home/near, EosS2'
_diffrn_measurement_method '\w scans'
_diffrn_orient_matrix_type 'CrysAlisPro convention (1999,Acta A55,543-557)'
_diffrn_orient_matrix_UB_11 -0.0756877000
_diffrn_orient_matrix_UB_12 -0.1028874000
_diffrn_orient_matrix_UB_13 -0.0302425000
_diffrn_orient_matrix_UB_21 0.0212109000
_diffrn_orient_matrix_UB_22 0.0582981000
_diffrn_orient_matrix_UB_23 -0.0544438000
_diffrn_orient_matrix_UB_31 0.1758505000
_diffrn_orient_matrix_UB_32 -0.0513438000
_diffrn_orient_matrix_UB_33 -0.0011118000
_diffrn_radiation_monochromator mirror
_diffrn_radiation_probe x-ray
_diffrn_radiation_type CuK\a
_diffrn_radiation_wavelength 1.54184
_diffrn_reflns_av_R_equivalents 0.0275
_diffrn_reflns_av_unetI/netI 0.0330
_diffrn_reflns_Laue_measured_fraction_full 1.000
_diffrn_reflns_Laue_measured_fraction_max 0.994
_diffrn_reflns_limit_h_max 9
_diffrn_reflns_limit_h_min -8
_diffrn_reflns_limit_k_max 14
_diffrn_reflns_limit_k_min -14
_diffrn_reflns_limit_l_max 30
_diffrn_reflns_limit_l_min -30
_diffrn_reflns_number 24066
_diffrn_reflns_point_group_measured_fraction_full 0.991
_diffrn_reflns_point_group_measured_fraction_max 0.970
_diffrn_reflns_theta_full 67.684
_diffrn_reflns_theta_max 73.445
_diffrn_reflns_theta_min 3.574
_diffrn_source 'micro-focus sealed X-ray tube'
_diffrn_source_type 'SuperNova (Cu) X-ray Source'
_exptl_absorpt_coefficient_mu 1.215
_exptl_absorpt_correction_T_max 1.000
_exptl_absorpt_correction_T_min 0.494
_exptl_absorpt_correction_type gaussian
_exptl_absorpt_process_details
;
CrysAlisPro 1.171.40.69a (Rigaku Oxford Diffraction, 2020)
Numerical absorption correction based on gaussian integration over
			a multifaceted crystal model
Empirical absorption correction using spherical harmonics,
 implemented in SCALE3 ABSPACK scaling algorithm.
;
_exptl_crystal_colour colourless
_exptl_crystal_colour_primary colourless
_exptl_crystal_density_diffrn 1.248
_exptl_crystal_description plate
_exptl_crystal_F_000 956
_exptl_crystal_size_max 0.386
_exptl_crystal_size_mid 0.215
_exptl_crystal_size_min 0.026
_refine_diff_density_max 0.395
_refine_diff_density_min -0.208
_refine_diff_density_rms 0.035
_refine_ls_abs_structure_details
;
 Flack x determined using 3877 quotients [(I+)-(I-)]/[(I+)+(I-)]
 (Parsons, Flack and Wagner, Acta Cryst. B69 (2013) 249-259).
;
_refine_ls_abs_structure_Flack 0.014(16)
_refine_ls_extinction_method none
_refine_ls_goodness_of_fit_ref 1.026
_refine_ls_hydrogen_treatment constr
_refine_ls_matrix_type full
_refine_ls_number_parameters 564
_refine_ls_number_reflns 9230
_refine_ls_number_restraints 1
_refine_ls_restrained_S_all 1.026
_refine_ls_R_factor_all 0.0338
_refine_ls_R_factor_gt 0.0321
_refine_ls_shift/su_max 0.001
_refine_ls_shift/su_mean 0.000
_refine_ls_structure_factor_coef Fsqd
_refine_ls_weighting_details 'w=1/[\s^2^(Fo^2^)+(0.0453P)^2^+0.4427P] where P=(Fo^2^+2Fc^2^)/3'
_refine_ls_weighting_scheme calc
_refine_ls_wR_factor_gt 0.0812
_refine_ls_wR_factor_ref 0.0822
_reflns_Friedel_coverage 0.858
_reflns_Friedel_fraction_full 0.981
_reflns_Friedel_fraction_max 0.943
_reflns_number_gt 8869
_reflns_number_total 9230
_reflns_threshold_expression 'I > 2\s(I)'
_cod_data_source_file oc1c00040_si_003.cif
_cod_data_source_block edh-e-0823_c1f21-25
_cod_original_cell_volume 2371.10(5)
_cod_database_code 4518917
_shelx_shelxl_version_number 2018/1
_chemical_oxdiff_formula C42H66N4O13Si2
_shelx_space_group_comment
;
The symmetry employed for this shelxl refinement is uniquely defined
by the following loop, which should always be used as a source of
symmetry information in preference to the above space-group names.
They are only intended as comments.
;
_reflns_odcompleteness_completeness 99.96
_reflns_odcompleteness_iscentric 1
_reflns_odcompleteness_theta 69.95
_olex2_refinement_description
;
1. Fixed Uiso
 At 1.2 times of:
  All C(H) groups, All C(H,H) groups, All N(H) groups
 At 1.5 times of:
  All C(H,H,H) groups
2.a Ternary CH refined with riding coordinates:
 C1(H1A), C4(H4), C5(H5), C8(H8), C11(H11), C12(H12)
2.b Secondary CH2 refined with riding coordinates:
 C2(H2A,H2B), C10(H10A,H10B), C16(H16A,H16B), C30(H30A,H30B)
2.c Aromatic/amide H refined with riding coordinates:
 N1(H1), N2(H2), C18(H18), C19(H19), C21(H21), C22(H22), C32(H32), C33(H33),
 C35(H35), C36(H36)
2.d Idealised Me refined as rotating group:
 C6(H6A,H6B,H6C), C7(H7A,H7B,H7C), C13(H13A,H13B,H13C), C14(H14A,H14B,H14C),
 C23(H23A,H23B,H23C), C24(H24A,H24B,H24C), C26(H26A,H26B,H26C), C27(H27A,H27B,
 H27C), C28(H28A,H28B,H28C), C37(H37A,H37B,H37C), C38(H38A,H38B,H38C), C40(H40A,
 H40B,H40C), C41(H41A,H41B,H41C), C42(H42A,H42B,H42C)
;
_olex2_date_sample_data_collection 2019-10-02
_olex2_exptl_crystal_mounting_method 'mounted in a polyimide loop'
_olex2_submission_special_instructions 'No special instructions were received'
_oxdiff_exptl_absorpt_empirical_details
;
Empirical correction (ABSPACK) includes:
- Absorption correction using spherical harmonics
- Frame scaling
;
_oxdiff_exptl_absorpt_empirical_full_max 1.247
_oxdiff_exptl_absorpt_empirical_full_min 0.809

loop_
_space_group_symop_operation_xyz
'x, y, z'
'-x, y+1/2, -z'

loop_
_atom_site_label
_atom_site_type_symbol
_atom_site_fract_x
_atom_site_fract_y
_atom_site_fract_z
_atom_site_U_iso_or_equiv
_atom_site_adp_type
_atom_site_occupancy
_atom_site_site_symmetry_order
_atom_site_calc_flag
_atom_site_refinement_flags_posn
_atom_site_refinement_flags_adp
_atom_site_refinement_flags_occupancy
_atom_site_disorder_assembly
_atom_site_disorder_group
Si1 Si 1.07629(8) 0.44034(5) 0.84568(2) 0.01691(13) Uani 1 1 d . . . . .
Si2 Si 0.47602(9) 0.95108(6) 0.92491(3) 0.02628(16) Uani 1 1 d . . . . .
O1 O 0.7334(2) 0.69281(14) 0.67852(7) 0.0187(3) Uani 1 1 d . . . . .
O2 O 0.7370(2) 0.82548(13) 0.74756(6) 0.0161(3) Uani 1 1 d . . . . .
O3 O 1.0328(2) 0.53006(14) 0.79607(7) 0.0183(3) Uani 1 1 d . . . . .
O4 O 0.6506(2) 0.97730(15) 0.82660(7) 0.0229(4) Uani 1 1 d . . . . .
O5 O 0.3968(2) 0.96068(19) 0.86137(7) 0.0305(4) Uani 1 1 d . . . . .
O6 O 0.9354(2) 0.30024(14) 0.66684(7) 0.0209(4) Uani 1 1 d . . . . .
O7 O 0.7302(2) 0.29559(16) 0.72505(8) 0.0260(4) Uani 1 1 d . . . . .
O8 O 0.3850(2) 0.06909(18) 0.46919(9) 0.0311(5) Uani 1 1 d . . . . .
O9 O 0.5405(2) -0.07719(16) 0.46527(8) 0.0279(4) Uani 1 1 d . . . . .
O10 O 0.1776(2) 0.89865(16) 0.66096(8) 0.0256(4) Uani 1 1 d . . . . .
O11 O 0.3117(2) 0.77780(17) 0.60833(7) 0.0256(4) Uani 1 1 d . . . . .
O12 O -0.1416(3) 0.97377(16) 0.37487(8) 0.0291(4) Uani 1 1 d . . . . .
O13 O -0.2828(2) 0.81835(18) 0.36963(8) 0.0290(4) Uani 1 1 d . . . . .
N1 N 0.8588(2) 0.45937(17) 0.70379(8) 0.0185(4) Uani 1 1 d . . . . .
H1 H 0.929633 0.488649 0.683621 0.022 Uiso 1 1 calc R . . . .
N2 N 0.4596(3) 0.86501(18) 0.67445(8) 0.0184(4) Uani 1 1 d . . . . .
H2 H 0.537876 0.822155 0.664612 0.022 Uiso 1 1 calc R . . . .
N3 N 0.5081(3) 0.01386(18) 0.48466(8) 0.0208(4) Uani 1 1 d . . . . .
N4 N -0.1772(3) 0.8803(2) 0.39187(9) 0.0234(5) Uani 1 1 d . . . . .
C1 C 0.8362(3) 0.7634(2) 0.71336(9) 0.0167(5) Uani 1 1 d . . . . .
H1A H 0.894626 0.816033 0.691094 0.020 Uiso 1 1 calc R . . . .
C2 C 0.9662(3) 0.69486(19) 0.74704(10) 0.0176(5) Uani 1 1 d . . . . .
H2A H 1.027519 0.744279 0.772491 0.021 Uiso 1 1 calc R . . . .
H2B H 1.045227 0.664374 0.723265 0.021 Uiso 1 1 calc R . . . .
C3 C 0.8932(3) 0.5981(2) 0.77861(9) 0.0161(4) Uani 1 1 d . . . . .
C4 C 0.7713(3) 0.5303(2) 0.73957(9) 0.0169(5) Uani 1 1 d . . . . .
H4 H 0.706376 0.481338 0.761721 0.020 Uiso 1 1 calc R . . . .
C5 C 0.6470(3) 0.6085(2) 0.70789(10) 0.0193(5) Uani 1 1 d . . . . .
H5 H 0.578546 0.646057 0.733464 0.023 Uiso 1 1 calc R . . . .
C6 C 0.8043(3) 0.6399(2) 0.82700(9) 0.0189(5) Uani 1 1 d . . . . .
H6A H 0.762873 0.577141 0.846097 0.028 Uiso 1 1 calc GR . . . .
H6B H 0.712577 0.687270 0.814565 0.028 Uiso 1 1 calc GR . . . .
H6C H 0.881538 0.681507 0.850749 0.028 Uiso 1 1 calc GR . . . .
C7 C 0.5326(4) 0.5466(2) 0.66662(12) 0.0289(6) Uani 1 1 d . . . . .
H7A H 0.452888 0.597884 0.649578 0.043 Uiso 1 1 calc GR . . . .
H7B H 0.474655 0.488538 0.684322 0.043 Uiso 1 1 calc GR . . . .
H7C H 0.597708 0.513982 0.639794 0.043 Uiso 1 1 calc GR . . . .
C8 C 0.6924(3) 0.9377(2) 0.73279(9) 0.0164(4) Uani 1 1 d . . . . .
H8 H 0.754385 0.961367 0.702253 0.020 Uiso 1 1 calc R . . . .
C9 C 0.5017(3) 0.9476(2) 0.71732(9) 0.0176(4) Uani 1 1 d . . . . .
C10 C 0.4098(3) 0.9219(2) 0.76786(9) 0.0191(5) Uani 1 1 d . . . . .
H10A H 0.291173 0.935723 0.760122 0.023 Uiso 1 1 calc R . . . .
H10B H 0.424251 0.843470 0.777108 0.023 Uiso 1 1 calc R . . . .
C11 C 0.4749(3) 0.9934(2) 0.81564(10) 0.0229(5) Uani 1 1 d . . . . .
H11 H 0.451421 1.072452 0.807861 0.028 Uiso 1 1 calc R . . . .
C12 C 0.7422(3) 1.0110(2) 0.78211(10) 0.0200(5) Uani 1 1 d . . . . .
H12 H 0.715747 1.089192 0.773226 0.024 Uiso 1 1 calc R . . . .
C13 C 0.4615(3) 1.0649(2) 0.69409(11) 0.0228(5) Uani 1 1 d . . . . .
H13A H 0.520346 1.076164 0.662296 0.034 Uiso 1 1 calc GR . . . .
H13B H 0.495679 1.120499 0.720603 0.034 Uiso 1 1 calc GR . . . .
H13C H 0.343361 1.071078 0.684892 0.034 Uiso 1 1 calc GR . . . .
C14 C 0.9265(3) 1.0016(2) 0.80089(11) 0.0254(5) Uani 1 1 d . . . . .
H14A H 0.950773 0.926735 0.813085 0.038 Uiso 1 1 calc GR . . . .
H14B H 0.952558 1.053133 0.830033 0.038 Uiso 1 1 calc GR . . . .
H14C H 0.992710 1.019186 0.771405 0.038 Uiso 1 1 calc GR . . . .
C15 C 0.8310(3) 0.3476(2) 0.70160(9) 0.0179(5) Uani 1 1 d . . . . .
C16 C 0.9312(3) 0.1807(2) 0.66293(10) 0.0219(5) Uani 1 1 d . . . . .
H16A H 0.889077 0.150087 0.695424 0.026 Uiso 1 1 calc R . . . .
H16B H 1.044029 0.152936 0.660612 0.026 Uiso 1 1 calc R . . . .
C17 C 0.8223(3) 0.1409(2) 0.61423(9) 0.0187(5) Uani 1 1 d . . . . .
C18 C 0.7009(3) 0.2089(2) 0.58817(10) 0.0200(5) Uani 1 1 d . . . . .
H18 H 0.687482 0.282045 0.599874 0.024 Uiso 1 1 calc R . . . .
C19 C 0.5999(3) 0.1682(2) 0.54488(10) 0.0193(5) Uani 1 1 d . . . . .
H19 H 0.519625 0.213559 0.526798 0.023 Uiso 1 1 calc R . . . .
C20 C 0.6212(3) 0.0584(2) 0.52908(10) 0.0187(5) Uani 1 1 d . . . . .
C21 C 0.7416(3) -0.0112(2) 0.55377(10) 0.0197(5) Uani 1 1 d . . . . .
H21 H 0.753653 -0.084516 0.542100 0.024 Uiso 1 1 calc R . . . .
C22 C 0.8439(3) 0.0315(2) 0.59639(10) 0.0192(5) Uani 1 1 d . . . . .
H22 H 0.927551 -0.013089 0.613254 0.023 Uiso 1 1 calc R . . . .
C23 C 1.1123(4) 0.5135(2) 0.91197(11) 0.0268(5) Uani 1 1 d . . . . .
H23A H 1.191857 0.572764 0.908870 0.040 Uiso 1 1 calc GR . . . .
H23B H 1.154921 0.461244 0.939008 0.040 Uiso 1 1 calc GR . . . .
H23C H 1.008728 0.544248 0.922134 0.040 Uiso 1 1 calc GR . . . .
C24 C 0.9114(3) 0.3322(2) 0.85116(11) 0.0258(5) Uani 1 1 d . . . . .
H24A H 0.810264 0.367363 0.860771 0.039 Uiso 1 1 calc GR . . . .
H24B H 0.947981 0.278791 0.878467 0.039 Uiso 1 1 calc GR . . . .
H24C H 0.890911 0.294706 0.817070 0.039 Uiso 1 1 calc GR . . . .
C25 C 1.2766(3) 0.3747(2) 0.82641(10) 0.0216(5) Uani 1 1 d . . . . .
C26 C 1.2541(4) 0.3229(3) 0.77009(12) 0.0363(7) Uani 1 1 d . . . . .
H26A H 1.172984 0.263792 0.769937 0.054 Uiso 1 1 calc GR . . . .
H26B H 1.358959 0.293168 0.760515 0.054 Uiso 1 1 calc GR . . . .
H26C H 1.216132 0.379174 0.744372 0.054 Uiso 1 1 calc GR . . . .
C27 C 1.3355(4) 0.2846(3) 0.86729(12) 0.0322(6) Uani 1 1 d . . . . .
H27A H 1.345252 0.316243 0.902961 0.048 Uiso 1 1 calc GR . . . .
H27B H 1.442301 0.256503 0.858659 0.048 Uiso 1 1 calc GR . . . .
H27C H 1.255858 0.224488 0.865935 0.048 Uiso 1 1 calc GR . . . .
C28 C 1.4130(4) 0.4655(3) 0.82644(13) 0.0362(7) Uani 1 1 d . . . . .
H28A H 1.376963 0.523870 0.801591 0.054 Uiso 1 1 calc GR . . . .
H28B H 1.514604 0.433062 0.815617 0.054 Uiso 1 1 calc GR . . . .
H28C H 1.432265 0.496276 0.862126 0.054 Uiso 1 1 calc GR . . . .
C29 C 0.3060(3) 0.8530(2) 0.64993(10) 0.0207(5) Uani 1 1 d . . . . .
C30 C 0.1560(3) 0.7260(2) 0.59046(11) 0.0267(6) Uani 1 1 d . . . . .
H30A H 0.079051 0.734825 0.618422 0.032 Uiso 1 1 calc R . . . .
H30B H 0.174810 0.646476 0.585949 0.032 Uiso 1 1 calc R . . . .
C31 C 0.0753(3) 0.7721(2) 0.53834(10) 0.0199(5) Uani 1 1 d . . . . .
C32 C 0.1293(3) 0.8665(2) 0.51288(10) 0.0214(5) Uani 1 1 d . . . . .
H32 H 0.220314 0.906567 0.528315 0.026 Uiso 1 1 calc R . . . .
C33 C 0.0485(3) 0.9022(2) 0.46428(11) 0.0221(5) Uani 1 1 d . . . . .
H33 H 0.085156 0.965516 0.446893 0.027 Uiso 1 1 calc R . . . .
C34 C -0.0869(3) 0.8422(2) 0.44233(10) 0.0195(5) Uani 1 1 d . . . . .
C35 C -0.1427(3) 0.7461(2) 0.46645(11) 0.0231(5) Uani 1 1 d . . . . .
H35 H -0.232197 0.705295 0.450542 0.028 Uiso 1 1 calc R . . . .
C36 C -0.0611(3) 0.7128(2) 0.51485(11) 0.0241(5) Uani 1 1 d . . . . .
H36 H -0.098009 0.649384 0.532128 0.029 Uiso 1 1 calc R . . . .
C37 C 0.6016(4) 1.0760(3) 0.94645(12) 0.0344(7) Uani 1 1 d . . . . .
H37A H 0.688733 1.086632 0.922522 0.052 Uiso 1 1 calc GR . . . .
H37B H 0.650390 1.065176 0.982646 0.052 Uiso 1 1 calc GR . . . .
H37C H 0.530706 1.140807 0.945315 0.052 Uiso 1 1 calc GR . . . .
C38 C 0.6078(5) 0.8233(3) 0.93441(15) 0.0495(9) Uani 1 1 d . . . . .
H38A H 0.546574 0.759693 0.919921 0.074 Uiso 1 1 calc GR . . . .
H38B H 0.637135 0.811963 0.972268 0.074 Uiso 1 1 calc GR . . . .
H38C H 0.707745 0.832486 0.915945 0.074 Uiso 1 1 calc GR . . . .
C39 C 0.2821(4) 0.9389(3) 0.96321(11) 0.0324(6) Uani 1 1 d . . . . .
C40 C 0.1710(4) 1.0430(3) 0.95332(13) 0.0390(7) Uani 1 1 d . . . . .
H40A H 0.232157 1.108447 0.965584 0.059 Uiso 1 1 calc GR . . . .
H40B H 0.072866 1.035643 0.972829 0.059 Uiso 1 1 calc GR . . . .
H40C H 0.138801 1.049804 0.915386 0.059 Uiso 1 1 calc GR . . . .
C41 C 0.1820(5) 0.8354(4) 0.94533(17) 0.0547(10) Uani 1 1 d . . . . .
H41A H 0.151754 0.839475 0.907179 0.082 Uiso 1 1 calc GR . . . .
H41B H 0.082605 0.831682 0.964434 0.082 Uiso 1 1 calc GR . . . .
H41C H 0.248591 0.769763 0.953103 0.082 Uiso 1 1 calc GR . . . .
C42 C 0.3338(5) 0.9314(4) 1.02436(12) 0.0510(10) Uani 1 1 d . . . . .
H42A H 0.407947 0.869042 1.031170 0.076 Uiso 1 1 calc GR . . . .
H42B H 0.235989 0.921276 1.043792 0.076 Uiso 1 1 calc GR . . . .
H42C H 0.389636 0.999164 1.036150 0.076 Uiso 1 1 calc GR . . . .

loop_
_atom_site_aniso_label
_atom_site_aniso_U_11
_atom_site_aniso_U_22
_atom_site_aniso_U_33
_atom_site_aniso_U_23
_atom_site_aniso_U_13
_atom_site_aniso_U_12
Si1 0.0165(3) 0.0166(3) 0.0172(3) -0.0001(2) -0.0013(2) 0.0008(2)
Si2 0.0324(4) 0.0262(3) 0.0202(3) -0.0005(3) 0.0016(3) 0.0078(3)
O1 0.0186(9) 0.0187(8) 0.0183(8) -0.0011(6) -0.0017(6) 0.0022(6)
O2 0.0151(8) 0.0142(8) 0.0188(8) 0.0013(6) 0.0006(6) 0.0029(6)
O3 0.0166(8) 0.0186(8) 0.0194(8) 0.0026(7) -0.0005(6) 0.0059(7)
O4 0.0208(9) 0.0274(9) 0.0201(8) -0.0020(7) -0.0010(7) -0.0001(7)
O5 0.0286(10) 0.0437(12) 0.0199(8) -0.0046(8) 0.0057(7) -0.0024(9)
O6 0.0234(9) 0.0159(8) 0.0234(8) -0.0051(6) 0.0025(7) -0.0014(7)
O7 0.0276(10) 0.0215(9) 0.0296(9) -0.0026(7) 0.0071(8) -0.0061(7)
O8 0.0198(9) 0.0328(11) 0.0392(11) -0.0069(9) -0.0070(8) 0.0060(8)
O9 0.0270(10) 0.0219(10) 0.0340(10) -0.0099(8) -0.0034(8) 0.0005(7)
O10 0.0154(9) 0.0324(10) 0.0288(9) 0.0002(8) -0.0006(7) 0.0051(7)
O11 0.0200(9) 0.0343(10) 0.0213(8) -0.0049(8) -0.0057(7) 0.0040(8)
O12 0.0332(11) 0.0248(10) 0.0294(9) 0.0065(8) 0.0032(8) 0.0102(8)
O13 0.0224(10) 0.0386(11) 0.0247(9) -0.0021(8) -0.0056(7) 0.0014(8)
N1 0.0189(10) 0.0161(10) 0.0208(9) -0.0020(8) 0.0031(7) 0.0002(8)
N2 0.0154(10) 0.0218(10) 0.0177(9) -0.0019(8) -0.0005(8) 0.0048(8)
N3 0.0174(10) 0.0203(10) 0.0247(10) -0.0012(8) 0.0008(8) -0.0025(8)
N4 0.0204(11) 0.0269(11) 0.0227(10) 0.0005(9) 0.0012(9) 0.0077(9)
C1 0.0134(11) 0.0181(11) 0.0187(10) -0.0013(9) 0.0023(8) 0.0010(9)
C2 0.0139(11) 0.0164(11) 0.0222(11) -0.0008(9) 0.0000(9) 0.0008(9)
C3 0.0133(11) 0.0171(11) 0.0175(10) -0.0002(9) -0.0015(9) 0.0042(9)
C4 0.0164(11) 0.0150(11) 0.0192(11) -0.0012(9) 0.0006(9) 0.0014(9)
C5 0.0144(11) 0.0196(11) 0.0233(12) -0.0016(9) -0.0021(9) 0.0007(9)
C6 0.0167(12) 0.0204(11) 0.0194(11) -0.0006(9) 0.0007(9) 0.0034(9)
C7 0.0236(13) 0.0251(13) 0.0359(15) -0.0040(11) -0.0115(11) -0.0004(10)
C8 0.0141(10) 0.0147(10) 0.0201(10) 0.0018(9) -0.0002(8) 0.0029(9)
C9 0.0152(11) 0.0186(11) 0.0188(10) 0.0005(10) -0.0002(8) 0.0031(9)
C10 0.0168(11) 0.0210(12) 0.0195(11) -0.0001(9) 0.0013(9) 0.0017(9)
C11 0.0219(13) 0.0276(13) 0.0195(11) -0.0029(10) 0.0025(9) 0.0032(10)
C12 0.0195(12) 0.0164(11) 0.0237(12) 0.0005(9) -0.0011(9) 0.0021(9)
C13 0.0208(12) 0.0210(12) 0.0259(13) 0.0040(9) -0.0015(10) 0.0063(9)
C14 0.0217(13) 0.0235(13) 0.0294(13) -0.0016(10) -0.0074(10) -0.0006(10)
C15 0.0161(11) 0.0195(12) 0.0175(11) -0.0019(9) -0.0029(9) -0.0010(9)
C16 0.0259(13) 0.0161(11) 0.0231(12) -0.0023(9) -0.0017(10) 0.0019(9)
C17 0.0191(12) 0.0187(11) 0.0187(11) -0.0009(9) 0.0045(9) -0.0010(9)
C18 0.0217(12) 0.0138(11) 0.0248(12) -0.0015(9) 0.0030(10) 0.0004(9)
C19 0.0177(12) 0.0171(11) 0.0232(12) 0.0019(9) 0.0022(9) 0.0018(9)
C20 0.0173(12) 0.0185(11) 0.0204(11) -0.0008(9) 0.0026(9) -0.0013(9)
C21 0.0202(12) 0.0155(11) 0.0237(12) -0.0024(9) 0.0033(9) 0.0012(9)
C22 0.0180(12) 0.0173(11) 0.0223(11) 0.0004(9) 0.0015(9) 0.0054(9)
C23 0.0289(14) 0.0300(14) 0.0209(12) -0.0049(10) -0.0025(10) 0.0004(11)
C24 0.0228(13) 0.0254(13) 0.0291(13) 0.0019(11) 0.0013(10) -0.0056(10)
C25 0.0177(12) 0.0246(12) 0.0221(11) 0.0026(10) -0.0012(9) 0.0073(10)
C26 0.0359(16) 0.0455(18) 0.0269(14) -0.0040(13) -0.0010(12) 0.0222(14)
C27 0.0325(15) 0.0314(15) 0.0319(14) 0.0059(12) -0.0028(12) 0.0124(12)
C28 0.0203(13) 0.0431(18) 0.0455(17) 0.0110(14) 0.0053(12) 0.0000(12)
C29 0.0208(13) 0.0230(12) 0.0180(11) 0.0032(9) -0.0012(9) 0.0015(10)
C30 0.0253(14) 0.0281(13) 0.0251(13) 0.0012(10) -0.0088(11) -0.0023(11)
C31 0.0171(12) 0.0216(12) 0.0205(11) -0.0019(9) -0.0006(9) 0.0037(9)
C32 0.0176(12) 0.0215(12) 0.0247(12) -0.0044(10) -0.0008(9) -0.0030(9)
C33 0.0216(13) 0.0194(11) 0.0254(12) 0.0017(9) 0.0020(10) -0.0015(9)
C34 0.0187(12) 0.0209(12) 0.0188(11) 0.0003(9) 0.0008(9) 0.0055(9)
C35 0.0190(12) 0.0229(12) 0.0267(12) -0.0018(10) -0.0024(10) -0.0026(9)
C36 0.0214(13) 0.0216(12) 0.0285(13) 0.0039(10) -0.0020(10) -0.0040(10)
C37 0.0372(17) 0.0388(16) 0.0254(13) 0.0001(12) -0.0086(12) 0.0035(13)
C38 0.060(2) 0.0401(19) 0.049(2) 0.0076(16) 0.0095(17) 0.0244(17)
C39 0.0409(16) 0.0346(15) 0.0222(12) 0.0056(12) 0.0058(11) 0.0065(13)
C40 0.0374(17) 0.053(2) 0.0276(14) 0.0075(13) 0.0073(12) 0.0155(15)
C41 0.057(2) 0.052(2) 0.057(2) 0.0048(18) 0.0175(19) -0.0151(19)
C42 0.057(2) 0.072(3) 0.0250(14) 0.0177(17) 0.0085(14) 0.023(2)

loop_
_atom_type_symbol
_atom_type_description
_atom_type_scat_dispersion_real
_atom_type_scat_dispersion_imag
_atom_type_scat_source
C C 0.0181 0.0091 'International Tables Vol C Tables 4.2.6.8 and 6.1.1.4'
H H 0.0000 0.0000 'International Tables Vol C Tables 4.2.6.8 and 6.1.1.4'
N N 0.0311 0.0180 'International Tables Vol C Tables 4.2.6.8 and 6.1.1.4'
O O 0.0492 0.0322 'International Tables Vol C Tables 4.2.6.8 and 6.1.1.4'
Si Si 0.2541 0.3302 'International Tables Vol C Tables 4.2.6.8 and 6.1.1.4'

loop_
_exptl_crystal_face_index_h
_exptl_crystal_face_index_k
_exptl_crystal_face_index_l
_exptl_crystal_face_perp_dist
-1 8 0 0.1075
1 -8 0 0.1075
5 -1 -2 0.1628
-5 1 2 0.1628
3 6 -2 0.1460
-3 -6 2 0.2110
0 0 -16 0.0128
0 0 16 0.0128

loop_
_geom_angle_atom_site_label_1
_geom_angle_atom_site_label_2
_geom_angle_atom_site_label_3
_geom_angle
_geom_angle_site_symmetry_1
_geom_angle_site_symmetry_3
_geom_angle_publ_flag
O3 Si1 C23 111.25(11) . . ?
O3 Si1 C24 113.30(11) . . ?
O3 Si1 C25 102.51(10) . . ?
C23 Si1 C25 110.05(12) . . ?
C24 Si1 C23 108.85(13) . . ?
C24 Si1 C25 110.75(13) . . ?
O5 Si2 C37 112.18(13) . . ?
O5 Si2 C38 110.43(15) . . ?
O5 Si2 C39 102.35(12) . . ?
C37 Si2 C38 109.45(17) . . ?
C37 Si2 C39 111.50(15) . . ?
C38 Si2 C39 110.78(17) . . ?
C1 O1 C5 112.53(17) . . ?
C1 O2 C8 118.61(18) . . ?
C3 O3 Si1 135.58(16) . . ?
C11 O4 C12 111.96(18) . . ?
C11 O5 Si2 129.07(17) . . ?
C15 O6 C16 116.2(2) . . ?
C29 O11 C30 115.9(2) . . ?
C4 N1 H1 119.5 . . ?
C15 N1 H1 119.5 . . ?
C15 N1 C4 121.0(2) . . ?
C9 N2 H2 118.3 . . ?
C29 N2 H2 118.3 . . ?
C29 N2 C9 123.5(2) . . ?
O8 N3 O9 123.1(2) . . ?
O8 N3 C20 118.3(2) . . ?
O9 N3 C20 118.6(2) . . ?
O12 N4 C34 117.4(2) . . ?
O13 N4 O12 124.3(2) . . ?
O13 N4 C34 118.3(2) . . ?
O1 C1 H1A 108.5 . . ?
O1 C1 C2 110.70(19) . . ?
O2 C1 O1 110.36(19) . . ?
O2 C1 H1A 108.5 . . ?
O2 C1 C2 110.19(19) . . ?
C2 C1 H1A 108.5 . . ?
C1 C2 H2A 108.7 . . ?
C1 C2 H2B 108.7 . . ?
C1 C2 C3 114.35(19) . . ?
H2A C2 H2B 107.6 . . ?
C3 C2 H2A 108.7 . . ?
C3 C2 H2B 108.7 . . ?
O3 C3 C2 105.24(19) . . ?
O3 C3 C4 109.56(19) . . ?
O3 C3 C6 110.59(18) . . ?
C2 C3 C4 108.74(19) . . ?
C6 C3 C2 112.0(2) . . ?
C6 C3 C4 110.6(2) . . ?
N1 C4 C3 112.11(19) . . ?
N1 C4 H4 107.4 . . ?
N1 C4 C5 111.62(19) . . ?
C3 C4 H4 107.4 . . ?
C5 C4 C3 110.76(19) . . ?
C5 C4 H4 107.4 . . ?
O1 C5 C4 111.30(19) . . ?
O1 C5 H5 108.7 . . ?
O1 C5 C7 106.7(2) . . ?
C4 C5 H5 108.7 . . ?
C7 C5 C4 112.5(2) . . ?
C7 C5 H5 108.7 . . ?
C3 C6 H6A 109.5 . . ?
C3 C6 H6B 109.5 . . ?
C3 C6 H6C 109.5 . . ?
H6A C6 H6B 109.5 . . ?
H6A C6 H6C 109.5 . . ?
H6B C6 H6C 109.5 . . ?
C5 C7 H7A 109.5 . . ?
C5 C7 H7B 109.5 . . ?
C5 C7 H7C 109.5 . . ?
H7A C7 H7B 109.5 . . ?
H7A C7 H7C 109.5 . . ?
H7B C7 H7C 109.5 . . ?
O2 C8 H8 109.7 . . ?
O2 C8 C9 110.95(19) . . ?
O2 C8 C12 106.67(17) . . ?
C9 C8 H8 109.7 . . ?
C12 C8 H8 109.7 . . ?
C12 C8 C9 110.16(19) . . ?
N2 C9 C8 107.09(19) . . ?
N2 C9 C10 111.0(2) . . ?
N2 C9 C13 108.10(19) . . ?
C10 C9 C8 108.03(18) . . ?
C10 C9 C13 112.8(2) . . ?
C13 C9 C8 109.6(2) . . ?
C9 C10 H10A 109.3 . . ?
C9 C10 H10B 109.3 . . ?
H10A C10 H10B 108.0 . . ?
C11 C10 C9 111.6(2) . . ?
C11 C10 H10A 109.3 . . ?
C11 C10 H10B 109.3 . . ?
O4 C11 C10 110.3(2) . . ?
O4 C11 H11 109.8 . . ?
O5 C11 O4 107.9(2) . . ?
O5 C11 C10 109.2(2) . . ?
O5 C11 H11 109.8 . . ?
C10 C11 H11 109.8 . . ?
O4 C12 C8 109.8(2) . . ?
O4 C12 H12 109.1 . . ?
O4 C12 C14 106.8(2) . . ?
C8 C12 H12 109.1 . . ?
C14 C12 C8 113.0(2) . . ?
C14 C12 H12 109.1 . . ?
C9 C13 H13A 109.5 . . ?
C9 C13 H13B 109.5 . . ?
C9 C13 H13C 109.5 . . ?
H13A C13 H13B 109.5 . . ?
H13A C13 H13C 109.5 . . ?
H13B C13 H13C 109.5 . . ?
C12 C14 H14A 109.5 . . ?
C12 C14 H14B 109.5 . . ?
C12 C14 H14C 109.5 . . ?
H14A C14 H14B 109.5 . . ?
H14A C14 H14C 109.5 . . ?
H14B C14 H14C 109.5 . . ?
O7 C15 O6 123.8(2) . . ?
O7 C15 N1 127.2(2) . . ?
N1 C15 O6 109.0(2) . . ?
O6 C16 H16A 109.2 . . ?
O6 C16 H16B 109.2 . . ?
O6 C16 C17 112.2(2) . . ?
H16A C16 H16B 107.9 . . ?
C17 C16 H16A 109.2 . . ?
C17 C16 H16B 109.2 . . ?
C18 C17 C16 121.9(2) . . ?
C18 C17 C22 120.0(2) . . ?
C22 C17 C16 118.1(2) . . ?
C17 C18 H18 119.9 . . ?
C19 C18 C17 120.2(2) . . ?
C19 C18 H18 119.9 . . ?
C18 C19 H19 120.8 . . ?
C18 C19 C20 118.4(2) . . ?
C20 C19 H19 120.8 . . ?
C19 C20 N3 118.2(2) . . ?
C21 C20 N3 118.9(2) . . ?
C21 C20 C19 122.9(2) . . ?
C20 C21 H21 121.0 . . ?
C20 C21 C22 118.0(2) . . ?
C22 C21 H21 121.0 . . ?
C17 C22 H22 119.8 . . ?
C21 C22 C17 120.4(2) . . ?
C21 C22 H22 119.8 . . ?
Si1 C23 H23A 109.5 . . ?
Si1 C23 H23B 109.5 . . ?
Si1 C23 H23C 109.5 . . ?
H23A C23 H23B 109.5 . . ?
H23A C23 H23C 109.5 . . ?
H23B C23 H23C 109.5 . . ?
Si1 C24 H24A 109.5 . . ?
Si1 C24 H24B 109.5 . . ?
Si1 C24 H24C 109.5 . . ?
H24A C24 H24B 109.5 . . ?
H24A C24 H24C 109.5 . . ?
H24B C24 H24C 109.5 . . ?
C26 C25 Si1 111.06(18) . . ?
C26 C25 C27 109.3(2) . . ?
C26 C25 C28 108.6(3) . . ?
C27 C25 Si1 110.53(19) . . ?
C27 C25 C28 108.2(2) . . ?
C28 C25 Si1 109.02(19) . . ?
C25 C26 H26A 109.5 . . ?
C25 C26 H26B 109.5 . . ?
C25 C26 H26C 109.5 . . ?
H26A C26 H26B 109.5 . . ?
H26A C26 H26C 109.5 . . ?
H26B C26 H26C 109.5 . . ?
C25 C27 H27A 109.5 . . ?
C25 C27 H27B 109.5 . . ?
C25 C27 H27C 109.5 . . ?
H27A C27 H27B 109.5 . . ?
H27A C27 H27C 109.5 . . ?
H27B C27 H27C 109.5 . . ?
C25 C28 H28A 109.5 . . ?
C25 C28 H28B 109.5 . . ?
C25 C28 H28C 109.5 . . ?
H28A C28 H28B 109.5 . . ?
H28A C28 H28C 109.5 . . ?
H28B C28 H28C 109.5 . . ?
O10 C29 O11 122.8(2) . . ?
O10 C29 N2 128.0(2) . . ?
N2 C29 O11 109.2(2) . . ?
O11 C30 H30A 108.6 . . ?
O11 C30 H30B 108.6 . . ?
O11 C30 C31 114.5(2) . . ?
H30A C30 H30B 107.6 . . ?
C31 C30 H30A 108.6 . . ?
C31 C30 H30B 108.6 . . ?
C32 C31 C30 124.3(2) . . ?
C32 C31 C36 119.3(2) . . ?
C36 C31 C30 116.4(2) . . ?
C31 C32 H32 119.8 . . ?
C31 C32 C33 120.4(2) . . ?
C33 C32 H32 119.8 . . ?
C32 C33 H33 120.6 . . ?
C34 C33 C32 118.9(2) . . ?
C34 C33 H33 120.6 . . ?
C33 C34 N4 119.8(2) . . ?
C33 C34 C35 122.1(2) . . ?
C35 C34 N4 118.1(2) . . ?
C34 C35 H35 121.1 . . ?
C36 C35 C34 117.9(2) . . ?
C36 C35 H35 121.1 . . ?
C31 C36 H36 119.3 . . ?
C35 C36 C31 121.4(2) . . ?
C35 C36 H36 119.3 . . ?
Si2 C37 H37A 109.5 . . ?
Si2 C37 H37B 109.5 . . ?
Si2 C37 H37C 109.5 . . ?
H37A C37 H37B 109.5 . . ?
H37A C37 H37C 109.5 . . ?
H37B C37 H37C 109.5 . . ?
Si2 C38 H38A 109.5 . . ?
Si2 C38 H38B 109.5 . . ?
Si2 C38 H38C 109.5 . . ?
H38A C38 H38B 109.5 . . ?
H38A C38 H38C 109.5 . . ?
H38B C38 H38C 109.5 . . ?
C40 C39 Si2 110.3(2) . . ?
C40 C39 C42 108.2(3) . . ?
C41 C39 Si2 110.6(2) . . ?
C41 C39 C40 109.0(3) . . ?
C41 C39 C42 109.5(3) . . ?
C42 C39 Si2 109.3(2) . . ?
C39 C40 H40A 109.5 . . ?
C39 C40 H40B 109.5 . . ?
C39 C40 H40C 109.5 . . ?
H40A C40 H40B 109.5 . . ?
H40A C40 H40C 109.5 . . ?
H40B C40 H40C 109.5 . . ?
C39 C41 H41A 109.5 . . ?
C39 C41 H41B 109.5 . . ?
C39 C41 H41C 109.5 . . ?
H41A C41 H41B 109.5 . . ?
H41A C41 H41C 109.5 . . ?
H41B C41 H41C 109.5 . . ?
C39 C42 H42A 109.5 . . ?
C39 C42 H42B 109.5 . . ?
C39 C42 H42C 109.5 . . ?
H42A C42 H42B 109.5 . . ?
H42A C42 H42C 109.5 . . ?
H42B C42 H42C 109.5 . . ?

loop_
_geom_bond_atom_site_label_1
_geom_bond_atom_site_label_2
_geom_bond_distance
_geom_bond_site_symmetry_2
_geom_bond_publ_flag
Si1 O3 1.6490(17) . ?
Si1 C23 1.865(3) . ?
Si1 C24 1.862(3) . ?
Si1 C25 1.883(3) . ?
Si2 O5 1.6574(19) . ?
Si2 C37 1.856(3) . ?
Si2 C38 1.861(3) . ?
Si2 C39 1.891(3) . ?
O1 C1 1.424(3) . ?
O1 C5 1.451(3) . ?
O2 C1 1.417(3) . ?
O2 C8 1.429(3) . ?
O3 C3 1.423(3) . ?
O4 C11 1.427(3) . ?
O4 C12 1.430(3) . ?
O5 C11 1.394(3) . ?
O6 C15 1.371(3) . ?
O6 C16 1.432(3) . ?
O7 C15 1.205(3) . ?
O8 N3 1.224(3) . ?
O9 N3 1.226(3) . ?
O10 C29 1.216(3) . ?
O11 C29 1.372(3) . ?
O11 C30 1.433(3) . ?
O12 N4 1.235(3) . ?
O13 N4 1.224(3) . ?
N1 H1 0.8600 . ?
N1 C4 1.448(3) . ?
N1 C15 1.354(3) . ?
N2 H2 0.8600 . ?
N2 C9 1.471(3) . ?
N2 C29 1.339(3) . ?
N3 C20 1.472(3) . ?
N4 C34 1.469(3) . ?
C1 H1A 0.9800 . ?
C1 C2 1.523(3) . ?
C2 H2A 0.9700 . ?
C2 H2B 0.9700 . ?
C2 C3 1.538(3) . ?
C3 C4 1.550(3) . ?
C3 C6 1.528(3) . ?
C4 H4 0.9800 . ?
C4 C5 1.537(3) . ?
C5 H5 0.9800 . ?
C5 C7 1.514(3) . ?
C6 H6A 0.9600 . ?
C6 H6B 0.9600 . ?
C6 H6C 0.9600 . ?
C7 H7A 0.9600 . ?
C7 H7B 0.9600 . ?
C7 H7C 0.9600 . ?
C8 H8 0.9800 . ?
C8 C9 1.552(3) . ?
C8 C12 1.532(3) . ?
C9 C10 1.535(3) . ?
C9 C13 1.540(3) . ?
C10 H10A 0.9700 . ?
C10 H10B 0.9700 . ?
C10 C11 1.520(3) . ?
C11 H11 0.9800 . ?
C12 H12 0.9800 . ?
C12 C14 1.519(3) . ?
C13 H13A 0.9600 . ?
C13 H13B 0.9600 . ?
C13 H13C 0.9600 . ?
C14 H14A 0.9600 . ?
C14 H14B 0.9600 . ?
C14 H14C 0.9600 . ?
C16 H16A 0.9700 . ?
C16 H16B 0.9700 . ?
C16 C17 1.512(3) . ?
C17 C18 1.389(3) . ?
C17 C22 1.396(3) . ?
C18 H18 0.9300 . ?
C18 C19 1.382(3) . ?
C19 H19 0.9300 . ?
C19 C20 1.383(3) . ?
C20 C21 1.382(3) . ?
C21 H21 0.9300 . ?
C21 C22 1.384(3) . ?
C22 H22 0.9300 . ?
C23 H23A 0.9600 . ?
C23 H23B 0.9600 . ?
C23 H23C 0.9600 . ?
C24 H24A 0.9600 . ?
C24 H24B 0.9600 . ?
C24 H24C 0.9600 . ?
C25 C26 1.526(4) . ?
C25 C27 1.528(3) . ?
C25 C28 1.542(4) . ?
C26 H26A 0.9600 . ?
C26 H26B 0.9600 . ?
C26 H26C 0.9600 . ?
C27 H27A 0.9600 . ?
C27 H27B 0.9600 . ?
C27 H27C 0.9600 . ?
C28 H28A 0.9600 . ?
C28 H28B 0.9600 . ?
C28 H28C 0.9600 . ?
C30 H30A 0.9700 . ?
C30 H30B 0.9700 . ?
C30 C31 1.505(3) . ?
C31 C32 1.379(4) . ?
C31 C36 1.393(3) . ?
C32 H32 0.9300 . ?
C32 C33 1.391(4) . ?
C33 H33 0.9300 . ?
C33 C34 1.378(4) . ?
C34 C35 1.385(4) . ?
C35 H35 0.9300 . ?
C35 C36 1.381(4) . ?
C36 H36 0.9300 . ?
C37 H37A 0.9600 . ?
C37 H37B 0.9600 . ?
C37 H37C 0.9600 . ?
C38 H38A 0.9600 . ?
C38 H38B 0.9600 . ?
C38 H38C 0.9600 . ?
C39 C40 1.538(4) . ?
C39 C41 1.522(5) . ?
C39 C42 1.544(4) . ?
C40 H40A 0.9600 . ?
C40 H40B 0.9600 . ?
C40 H40C 0.9600 . ?
C41 H41A 0.9600 . ?
C41 H41B 0.9600 . ?
C41 H41C 0.9600 . ?
C42 H42A 0.9600 . ?
C42 H42B 0.9600 . ?
C42 H42C 0.9600 . ?

loop_
_exptl_oxdiff_crystal_face_indexfrac_h
_exptl_oxdiff_crystal_face_indexfrac_k
_exptl_oxdiff_crystal_face_indexfrac_l
_exptl_oxdiff_crystal_face_x
_exptl_oxdiff_crystal_face_y
_exptl_oxdiff_crystal_face_z
-1.1178 7.5733 -0.1094 -0.6913 0.4238 -0.5853
1.1178 -7.5733 0.1094 0.6913 -0.4238 0.5853
5.1162 -1.4315 -1.6502 -0.1900 0.1149 0.9750
-5.1162 1.4315 1.6502 0.1900 -0.1149 -0.9750
3.4915 5.7451 -1.5613 -0.8081 0.4940 0.3207
-3.4915 -5.7451 1.5613 0.8081 -0.4940 -0.3207
-0.2164 -0.2154 -15.9820 0.5219 0.8530 -0.0092
0.2164 0.2154 15.9820 -0.5219 -0.8530 0.0092
